data_7154871
loop_
_publ_author_name
'Koprowski, Marek'
'Ba\/lczewski, Piotr'
'Owsianik, Krzysztof'
'R\'o\.zycka-Soko\/lowska, Ewa'
'Marciniak, Bernard'

_publ_section_title
;
 Total synthesis of (+-)-epithuriferic acid methyl ester via Diels-Alder
 reaction.
;
_journal_issue 5
_journal_name_full 'Organic &amp; biomolecular chemistry'
_journal_page_first 1822
_journal_page_last 1830
_journal_paper_doi 10.1039/c5ob02368h
_journal_volume 14
_journal_year 2016
_chemical_formula_moiety 'C24 H27 O11 P'
_chemical_formula_sum 'C24 H27 O11 P'
_chemical_formula_weight 522.43
_chemical_name_systematic
'(rac)-(5R,6R,7S,8R)-5,8-Epoxynaphtho[2,3-d]-1,3-dioxole-6-carboxylic  acid, 5,6,7,8-tetrahydro-7-(dimethoxyphosphoryl)  -5-(3,4,5-trimethoxyphenyl)-, methyl ester'
_space_group_IT_number 14
_symmetry_cell_setting monoclinic
_symmetry_Int_Tables_number 14
_symmetry_space_group_name_Hall '-P 2ybc'
_symmetry_space_group_name_H-M 'P 1 21/c 1'
_atom_sites_solution_hydrogens geom
_atom_sites_solution_primary direct
_atom_sites_solution_secondary difmap
_audit_creation_method SHELXL-97
_audit_update_record
;
2015-09-22 deposited with the CCDC.
2015-12-23 downloaded from the CCDC.
;
_cell_angle_alpha 90.00
_cell_angle_beta 111.321(4)
_cell_angle_gamma 90.00
_cell_formula_units_Z 4
_cell_length_a 10.9953(4)
_cell_length_b 27.3594(8)
_cell_length_c 9.1869(4)
_cell_measurement_reflns_used 4574
_cell_measurement_temperature 290(2)
_cell_measurement_theta_max 25.12
_cell_measurement_theta_min 2.12
_cell_volume 2574.50(18)
_computing_cell_refinement 'CrysAlisPro, Agilent Technologies,V.1.171.36.20'
_computing_data_collection 'CrysAlisPro, Agilent Technologies,V.1.171.36.20'
_computing_data_reduction 'CrysAlisPro, Agilent Technologies,V.1.171.36.20'
_computing_structure_refinement 'SHELXL-97 (Sheldrick, 2008)'
_computing_structure_solution 'SHELXS-97 (Sheldrick, 2008)'
_diffrn_ambient_temperature 290(2)
_diffrn_detector_area_resol_mean 16.1835
_diffrn_measured_fraction_theta_full 0.997
_diffrn_measured_fraction_theta_max 0.997
_diffrn_measurement_device_type 'Xcalibur, Sapphire 3'
_diffrn_measurement_method '\w scans'
_diffrn_radiation_monochromator graphite
_diffrn_radiation_source 'fine-focus sealed tube'
_diffrn_radiation_type MoK\a
_diffrn_radiation_wavelength 0.71073
_diffrn_reflns_av_R_equivalents 0.0000
_diffrn_reflns_av_sigmaI/netI 0.0291
_diffrn_reflns_limit_h_max 12
_diffrn_reflns_limit_h_min -13
_diffrn_reflns_limit_k_max 32
_diffrn_reflns_limit_k_min 0
_diffrn_reflns_limit_l_max 10
_diffrn_reflns_limit_l_min 0
_diffrn_reflns_number 4574
_diffrn_reflns_theta_full 25.12
_diffrn_reflns_theta_max 25.12
_diffrn_reflns_theta_min 2.12
_exptl_absorpt_coefficient_mu 0.165
_exptl_absorpt_correction_T_max 1.000
_exptl_absorpt_correction_T_min 0.528
_exptl_absorpt_correction_type multi-scan
_exptl_absorpt_process_details 'SCALE3 ABSPACK, CrysAlisPro, Agilent Technologies, V.1.171.36.20'
_exptl_crystal_colour colourless
_exptl_crystal_density_diffrn 1.348
_exptl_crystal_density_method 'not measured'
_exptl_crystal_description column
_exptl_crystal_F_000 1096
_exptl_crystal_size_max 0.43
_exptl_crystal_size_mid 0.15
_exptl_crystal_size_min 0.12
_platon_squeeze_details
;
?
;
_refine_diff_density_max 0.302
_refine_diff_density_min -0.408
_refine_diff_density_rms 0.065
_refine_ls_extinction_method none
_refine_ls_goodness_of_fit_ref 1.076
_refine_ls_hydrogen_treatment mixed
_refine_ls_matrix_type full
_refine_ls_number_parameters 354
_refine_ls_number_reflns 4574
_refine_ls_number_restraints 2
_refine_ls_restrained_S_all 1.076
_refine_ls_R_factor_all 0.0664
_refine_ls_R_factor_gt 0.0599
_refine_ls_shift/su_max 0.000
_refine_ls_shift/su_mean 0.000
_refine_ls_structure_factor_coef Fsqd
_refine_ls_weighting_details 'calc w=1/[\s^2^(Fo^2^)+(0.1375P)^2^+0.1878P] where P=(Fo^2^+2Fc^2^)/3'
_refine_ls_weighting_scheme calc
_refine_ls_wR_factor_gt 0.1806
_refine_ls_wR_factor_ref 0.1879
_reflns_number_gt 3921
_reflns_number_total 4574
_reflns_threshold_expression >2sigma(I)
_cod_data_source_file c5ob02368h2.cif
_cod_data_source_block epoxy
_cod_depositor_comments 'Adding full bibliography for 7154870--7154871.cif.'
_cod_original_sg_symbol_H-M 'P 21/c'
_cod_database_code 7154871

loop_
_symmetry_equiv_pos_as_xyz
'x, y, z'
'-x, y+1/2, -z+1/2'
'-x, -y, -z'
'x, -y-1/2, z-1/2'

loop_
_atom_site_label
_atom_site_type_symbol
_atom_site_fract_x
_atom_site_fract_y
_atom_site_fract_z
_atom_site_U_iso_or_equiv
_atom_site_adp_type
_atom_site_occupancy
_atom_site_symmetry_multiplicity
_atom_site_calc_flag
_atom_site_refinement_flags
_atom_site_disorder_assembly
_atom_site_disorder_group
O1 O 0.6401(2) 0.06144(8) 1.0571(3) 0.0764(6) Uani 1 1 d . . .
C2 C 0.6828(5) 0.01693(16) 1.1409(5) 0.0906(11) Uani 1 1 d D . .
H2A H 0.611(3) -0.0028(15) 1.151(6) 0.109 Uiso 1 1 d D . .
H2B H 0.743(4) 0.0313(16) 1.239(4) 0.109 Uiso 1 1 d D . .
O3 O 0.7579(3) -0.00953(8) 1.0700(3) 0.0826(7) Uani 1 1 d . . .
C4 C 0.8388(2) 0.01144(8) 0.8607(3) 0.0534(5) Uani 1 1 d . . .
H4 H 0.8861 -0.0172 0.8671 0.064 Uiso 1 1 calc R . .
C5 C 0.83051(19) 0.04842(8) 0.7522(2) 0.0447(5) Uani 1 1 d . . .
C6 C 0.76135(19) 0.09134(7) 0.7472(2) 0.0417(5) Uani 1 1 d . . .
C7 C 0.6949(2) 0.10065(8) 0.8465(3) 0.0478(5) Uani 1 1 d . . .
H7 H 0.6500 0.1297 0.8436 0.057 Uiso 1 1 calc R . .
C8 C 0.7007(2) 0.06349(9) 0.9500(3) 0.0542(5) Uani 1 1 d . . .
C9 C 0.7710(2) 0.02104(9) 0.9572(3) 0.0567(6) Uani 1 1 d . . .
C10 C 0.8932(2) 0.05512(8) 0.6325(2) 0.0444(5) Uani 1 1 d . . .
H10 H 0.920(3) 0.0257(12) 0.589(4) 0.067 Uiso 1 1 d . . .
C11 C 1.0082(2) 0.09200(7) 0.7018(2) 0.0418(5) Uani 1 1 d . A .
H11 H 1.063(3) 0.0836(11) 0.810(4) 0.063 Uiso 1 1 d . . .
C12 C 0.93419(18) 0.14089(7) 0.6959(2) 0.0400(4) Uani 1 1 d . . .
H12 H 0.950(3) 0.1634(11) 0.629(4) 0.060 Uiso 1 1 d . . .
C13 C 0.78638(18) 0.12273(7) 0.6244(2) 0.0404(4) Uani 1 1 d . . .
O14 O 0.79945(14) 0.08585(5) 0.51808(16) 0.0450(4) Uani 1 1 d . . .
P15 P 1.11731(6) 0.09329(2) 0.59618(7) 0.0490(2) Uani 1 1 d . . .
O16 O 1.16077(18) 0.04513(7) 0.5653(2) 0.0617(5) Uani 1 1 d . A .
O17 O 1.2268(2) 0.12774(10) 0.7010(4) 0.0966(9) Uani 1 1 d . A .
C18 C 1.3516(4) 0.13121(19) 0.6891(9) 0.143(3) Uani 1 1 d . . .
H18A H 1.4051 0.1535 0.7669 0.215 Uiso 1 1 calc R A .
H18B H 1.3422 0.1430 0.5871 0.215 Uiso 1 1 calc R . .
H18C H 1.3920 0.0995 0.7053 0.215 Uiso 1 1 calc R . .
C21 C 0.97512(19) 0.16452(8) 0.8556(2) 0.0462(5) Uani 1 1 d . . .
O22 O 1.0019(2) 0.14291(8) 0.9757(2) 0.0758(6) Uani 1 1 d . . .
O23 O 0.98285(17) 0.21320(6) 0.8469(2) 0.0603(5) Uani 1 1 d . . .
C24 C 1.0247(4) 0.23851(14) 0.9957(4) 0.0899(10) Uani 1 1 d . . .
H24A H 1.0329 0.2728 0.9791 0.135 Uiso 1 1 calc R . .
H24B H 1.1076 0.2258 1.0627 0.135 Uiso 1 1 calc R . .
H24C H 0.9614 0.2337 1.0438 0.135 Uiso 1 1 calc R . .
C25 C 0.68186(19) 0.15893(8) 0.5386(2) 0.0431(5) Uani 1 1 d . . .
C26 C 0.6947(2) 0.20851(8) 0.5752(2) 0.0489(5) Uani 1 1 d . . .
H26 H 0.7709 0.2204 0.6506 0.059 Uiso 1 1 calc R . .
C27 C 0.5924(2) 0.24024(8) 0.4978(3) 0.0519(5) Uani 1 1 d . . .
C28 C 0.4789(2) 0.22251(9) 0.3836(3) 0.0527(5) Uani 1 1 d . . .
C29 C 0.4682(2) 0.17292(10) 0.3468(3) 0.0538(6) Uani 1 1 d . . .
C30 C 0.5694(2) 0.14110(9) 0.4241(3) 0.0491(5) Uani 1 1 d . . .
H30 H 0.5619 0.1080 0.3993 0.059 Uiso 1 1 calc R . .
O31 O 0.5955(2) 0.28947(7) 0.5250(2) 0.0698(5) Uani 1 1 d . . .
C32 C 0.7017(3) 0.30816(10) 0.6502(4) 0.0678(7) Uani 1 1 d . . .
H32A H 0.6858 0.3418 0.6665 0.102 Uiso 1 1 calc R . .
H32B H 0.7797 0.3056 0.6266 0.102 Uiso 1 1 calc R . .
H32C H 0.7123 0.2898 0.7431 0.102 Uiso 1 1 calc R . .
O33 O 0.37923(19) 0.25405(7) 0.3056(2) 0.0658(5) Uani 1 1 d . . .
C34 C 0.2899(3) 0.26096(15) 0.3830(4) 0.0844(10) Uani 1 1 d . . .
H34A H 0.2197 0.2817 0.3208 0.127 Uiso 1 1 calc R . .
H34B H 0.3340 0.2760 0.4828 0.127 Uiso 1 1 calc R . .
H34C H 0.2555 0.2299 0.3978 0.127 Uiso 1 1 calc R . .
O35 O 0.35410(17) 0.15954(8) 0.2321(2) 0.0730(6) Uani 1 1 d . . .
C36 C 0.3445(4) 0.11121(15) 0.1739(6) 0.1107(16) Uani 1 1 d . . .
H36A H 0.2595 0.1063 0.0954 0.166 Uiso 1 1 calc R . .
H36B H 0.3576 0.0885 0.2578 0.166 Uiso 1 1 calc R . .
H36C H 0.4099 0.1061 0.1290 0.166 Uiso 1 1 calc R . .
O19A O 1.0394(8) 0.1208(3) 0.4312(9) 0.0677(15) Uani 0.611(10) 1 d P A 1
C20A C 0.9746(11) 0.0984(4) 0.2957(9) 0.110(3) Uani 0.611(10) 1 d P A 1
H20A H 1.0123 0.0668 0.2952 0.164 Uiso 0.611(10) 1 calc PR A 1
H20B H 0.9803 0.1176 0.2110 0.164 Uiso 0.611(10) 1 calc PR A 1
H20C H 0.8846 0.0946 0.2838 0.164 Uiso 0.611(10) 1 calc PR A 1
O19B O 1.0727(14) 0.1319(5) 0.4726(15) 0.0677(15) Uani 0.389(10) 1 d P A 2
C20B C 1.0472(17) 0.1200(7) 0.3049(14) 0.110(3) Uani 0.389(10) 1 d P A 2
H20D H 1.0836 0.0885 0.2982 0.164 Uiso 0.389(10) 1 calc PR A 2
H20E H 1.0869 0.1444 0.2615 0.164 Uiso 0.389(10) 1 calc PR A 2
H20F H 0.9548 0.1194 0.2474 0.164 Uiso 0.389(10) 1 calc PR A 2

loop_
_atom_site_aniso_label
_atom_site_aniso_U_11
_atom_site_aniso_U_22
_atom_site_aniso_U_33
_atom_site_aniso_U_23
_atom_site_aniso_U_13
_atom_site_aniso_U_12
O1 0.0896(14) 0.0758(14) 0.0799(13) 0.0250(10) 0.0501(11) 0.0214(11)
C2 0.108(3) 0.086(2) 0.094(2) 0.0376(19) 0.056(2) 0.031(2)
O3 0.1080(17) 0.0662(13) 0.0862(14) 0.0345(11) 0.0502(13) 0.0228(11)
C4 0.0496(11) 0.0406(12) 0.0631(13) 0.0063(9) 0.0123(10) 0.0040(9)
C5 0.0378(9) 0.0392(10) 0.0501(11) 0.0013(8) 0.0075(8) 0.0000(8)
C6 0.0331(9) 0.0393(10) 0.0443(10) 0.0016(8) 0.0040(8) 0.0000(7)
C7 0.0391(10) 0.0475(12) 0.0508(11) 0.0048(9) 0.0094(8) 0.0059(8)
C8 0.0505(12) 0.0555(14) 0.0553(12) 0.0090(10) 0.0179(10) 0.0046(10)
C9 0.0569(13) 0.0496(13) 0.0588(13) 0.0136(10) 0.0152(11) 0.0043(10)
C10 0.0426(10) 0.0352(10) 0.0486(10) -0.0031(8) 0.0084(8) 0.0021(8)
C11 0.0371(10) 0.0390(10) 0.0429(10) -0.0004(8) 0.0070(8) 0.0038(7)
C12 0.0365(9) 0.0366(10) 0.0425(10) -0.0006(8) 0.0090(7) -0.0004(7)
C13 0.0360(9) 0.0379(10) 0.0390(9) -0.0030(7) 0.0039(8) -0.0003(7)
O14 0.0434(8) 0.0412(8) 0.0405(7) -0.0051(6) 0.0034(6) 0.0025(6)
P15 0.0442(3) 0.0435(4) 0.0606(4) -0.0010(2) 0.0208(3) 0.0046(2)
O16 0.0604(10) 0.0539(10) 0.0728(11) -0.0047(8) 0.0263(8) 0.0099(8)
O17 0.0609(12) 0.0903(16) 0.153(2) -0.0533(16) 0.0555(14) -0.0267(11)
C18 0.080(3) 0.109(3) 0.262(8) -0.072(4) 0.088(4) -0.037(2)
C21 0.0362(9) 0.0516(12) 0.0461(11) -0.0084(9) 0.0092(8) -0.0046(8)
O22 0.0955(14) 0.0751(13) 0.0437(9) -0.0058(8) 0.0099(9) -0.0166(11)
O23 0.0602(10) 0.0471(9) 0.0655(10) -0.0186(7) 0.0131(8) -0.0064(7)
C24 0.098(2) 0.082(2) 0.091(2) -0.0492(18) 0.0363(19) -0.0286(18)
C25 0.0375(9) 0.0447(11) 0.0410(10) 0.0050(8) 0.0072(8) 0.0036(8)
C26 0.0430(10) 0.0464(12) 0.0467(10) 0.0006(9) 0.0037(8) 0.0032(9)
C27 0.0539(12) 0.0438(12) 0.0515(11) 0.0047(9) 0.0115(10) 0.0090(9)
C28 0.0463(11) 0.0577(14) 0.0461(11) 0.0085(9) 0.0072(9) 0.0137(10)
C29 0.0393(10) 0.0623(15) 0.0478(11) 0.0045(10) 0.0015(9) 0.0040(9)
C30 0.0421(10) 0.0464(12) 0.0490(11) 0.0007(9) 0.0048(9) 0.0011(9)
O31 0.0713(11) 0.0436(10) 0.0765(12) 0.0009(8) 0.0056(9) 0.0137(8)
C32 0.0764(17) 0.0488(14) 0.0745(16) -0.0088(12) 0.0231(13) 0.0031(12)
O33 0.0615(10) 0.0685(12) 0.0566(9) 0.0148(8) 0.0088(8) 0.0276(9)
C34 0.0617(17) 0.099(2) 0.086(2) 0.0090(17) 0.0202(15) 0.0323(16)
O35 0.0468(9) 0.0703(12) 0.0726(12) -0.0044(9) -0.0131(8) 0.0052(8)
C36 0.0706(19) 0.089(2) 0.115(3) -0.031(2) -0.035(2) 0.0030(17)
O19A 0.088(4) 0.063(4) 0.056(4) 0.009(2) 0.031(3) 0.017(3)
C20A 0.121(7) 0.147(8) 0.061(3) 0.022(4) 0.033(4) 0.043(5)
O19B 0.088(4) 0.063(4) 0.056(4) 0.009(2) 0.031(3) 0.017(3)
C20B 0.121(7) 0.147(8) 0.061(3) 0.022(4) 0.033(4) 0.043(5)

loop_
_atom_type_symbol
_atom_type_description
_atom_type_scat_dispersion_real
_atom_type_scat_dispersion_imag
_atom_type_scat_source
C C 0.0033 0.0016 'International Tables Vol C Tables 4.2.6.8 and 6.1.1.4'
H H 0.0000 0.0000 'International Tables Vol C Tables 4.2.6.8 and 6.1.1.4'
O O 0.0106 0.0060 'International Tables Vol C Tables 4.2.6.8 and 6.1.1.4'
P P 0.1023 0.0942 'International Tables Vol C Tables 4.2.6.8 and 6.1.1.4'

loop_
_geom_angle_atom_site_label_1
_geom_angle_atom_site_label_2
_geom_angle_atom_site_label_3
_geom_angle
C8 O1 C2 105.8(2)
O3 C2 O1 108.6(3)
O3 C2 H2A 112(3)
O1 C2 H2A 114(3)
O3 C2 H2B 108(3)
O1 C2 H2B 98(3)
H2A C2 H2B 115(4)
C9 O3 C2 105.8(2)
C9 C4 C5 114.2(2)
C9 C4 H4 122.9
C5 C4 H4 122.9
C6 C5 C4 121.8(2)
C6 C5 C10 105.23(18)
C4 C5 C10 132.8(2)
C7 C6 C5 123.1(2)
C7 C6 C13 131.81(19)
C5 C6 C13 104.91(18)
C8 C7 C6 114.6(2)
C8 C7 H7 122.7
C6 C7 H7 122.7
O1 C8 C7 127.7(2)
O1 C8 C9 109.8(2)
C7 C8 C9 122.5(2)
C4 C9 O3 126.7(2)
C4 C9 C8 123.7(2)
O3 C9 C8 109.6(2)
O14 C10 C5 101.94(16)
O14 C10 C11 100.29(15)
C5 C10 C11 107.40(17)
O14 C10 H10 114.6(18)
C5 C10 H10 118.8(19)
C11 C10 H10 111.9(19)
C12 C11 C10 101.87(15)
C12 C11 P15 114.05(14)
C10 C11 P15 113.16(15)
C12 C11 H11 110.8(18)
C10 C11 H11 111.8(18)
P15 C11 H11 105.4(18)
C21 C12 C11 111.44(16)
C21 C12 C13 115.56(17)
C11 C12 C13 100.85(15)
C21 C12 H12 107.2(19)
C11 C12 H12 111.9(19)
C13 C12 H12 110.0(18)
O14 C13 C25 110.49(15)
O14 C13 C6 101.31(16)
C25 C13 C6 116.77(17)
O14 C13 C12 99.14(15)
C25 C13 C12 118.71(17)
C6 C13 C12 107.61(15)
C10 O14 C13 97.72(14)
O16 P15 O19B 121.9(5)
O16 P15 O17 115.57(12)
O19B P15 O17 90.5(5)
O16 P15 O19A 109.5(3)
O17 P15 O19A 108.8(3)
O16 P15 C11 114.59(11)
O19B P15 C11 108.9(6)
O17 P15 C11 101.30(12)
O19A P15 C11 106.4(3)
C18 O17 P15 123.0(3)
O17 C18 H18A 109.5
O17 C18 H18B 109.5
H18A C18 H18B 109.5
O17 C18 H18C 109.5
H18A C18 H18C 109.5
H18B C18 H18C 109.5
O22 C21 O23 123.4(2)
O22 C21 C12 124.9(2)
O23 C21 C12 111.68(19)
C21 O23 C24 115.1(2)
O23 C24 H24A 109.5
O23 C24 H24B 109.5
H24A C24 H24B 109.5
O23 C24 H24C 109.5
H24A C24 H24C 109.5
H24B C24 H24C 109.5
C30 C25 C26 120.62(19)
C30 C25 C13 117.76(19)
C26 C25 C13 121.58(18)
C25 C26 C27 119.4(2)
C25 C26 H26 120.3
C27 C26 H26 120.3
O31 C27 C28 115.9(2)
O31 C27 C26 123.9(2)
C28 C27 C26 120.2(2)
O33 C28 C27 120.0(2)
O33 C28 C29 120.2(2)
C27 C28 C29 119.7(2)
O35 C29 C30 124.7(2)
O35 C29 C28 115.0(2)
C30 C29 C28 120.3(2)
C29 C30 C25 119.7(2)
C29 C30 H30 120.2
C25 C30 H30 120.2
C27 O31 C32 117.79(19)
O31 C32 H32A 109.5
O31 C32 H32B 109.5
H32A C32 H32B 109.5
O31 C32 H32C 109.5
H32A C32 H32C 109.5
H32B C32 H32C 109.5
C28 O33 C34 112.9(2)
O33 C34 H34A 109.5
O33 C34 H34B 109.5
H34A C34 H34B 109.5
O33 C34 H34C 109.5
H34A C34 H34C 109.5
H34B C34 H34C 109.5
C29 O35 C36 117.7(2)
O35 C36 H36A 109.5
O35 C36 H36B 109.5
H36A C36 H36B 109.5
O35 C36 H36C 109.5
H36A C36 H36C 109.5
H36B C36 H36C 109.5
C20A O19A P15 125.2(7)
P15 O19B C20B 121.0(11)
O19B C20B H20D 109.5
O19B C20B H20E 109.5
H20D C20B H20E 109.5
O19B C20B H20F 109.5
H20D C20B H20F 109.5
H20E C20B H20F 109.5

loop_
_geom_bond_atom_site_label_1
_geom_bond_atom_site_label_2
_geom_bond_distance
O1 C8 1.375(3)
O1 C2 1.426(4)
C2 O3 1.422(5)
C2 H2A 0.987(19)
C2 H2B 0.983(19)
O3 C9 1.380(3)
C4 C9 1.375(4)
C4 C5 1.400(3)
C4 H4 0.9300
C5 C6 1.391(3)
C5 C10 1.507(3)
C6 C7 1.385(3)
C6 C13 1.521(3)
C7 C8 1.378(3)
C7 H7 0.9300
C8 C9 1.383(4)
C10 O14 1.445(2)
C10 C11 1.561(3)
C10 H10 0.99(3)
C11 C12 1.556(3)
C11 P15 1.797(2)
C11 H11 0.99(3)
C12 C21 1.515(3)
C12 C13 1.595(3)
C12 H12 0.93(3)
C13 O14 1.447(2)
C13 C25 1.505(3)
P15 O16 1.4640(18)
P15 O19B 1.496(15)
P15 O17 1.556(2)
P15 O19A 1.629(8)
O17 C18 1.419(5)
C18 H18A 0.9600
C18 H18B 0.9600
C18 H18C 0.9600
C21 O22 1.190(3)
C21 O23 1.339(3)
O23 C24 1.450(3)
C24 H24A 0.9600
C24 H24B 0.9600
C24 H24C 0.9600
C25 C30 1.389(3)
C25 C26 1.392(3)
C26 C27 1.394(3)
C26 H26 0.9300
C27 O31 1.368(3)
C27 C28 1.393(3)
C28 O33 1.374(3)
C28 C29 1.393(4)
C29 O35 1.362(3)
C29 C30 1.388(3)
C30 H30 0.9300
O31 C32 1.404(4)
C32 H32A 0.9600
C32 H32B 0.9600
C32 H32C 0.9600
O33 C34 1.419(4)
C34 H34A 0.9600
C34 H34B 0.9600
C34 H34C 0.9600
O35 C36 1.416(4)
C36 H36A 0.9600
C36 H36B 0.9600
C36 H36C 0.9600
O19A C20A 1.337(11)
C20A H20A 0.9600
C20A H20B 0.9600
C20A H20C 0.9600
O19B C20B 1.498(17)
C20B H20D 0.9600
C20B H20E 0.9600
C20B H20F 0.9600

loop_
_geom_torsion_atom_site_label_1
_geom_torsion_atom_site_label_2
_geom_torsion_atom_site_label_3
_geom_torsion_atom_site_label_4
_geom_torsion
C8 O1 C2 O3 -6.2(4)
O1 C2 O3 C9 6.1(4)
C9 C4 C5 C6 1.4(3)
C9 C4 C5 C10 176.0(2)
C4 C5 C6 C7 -0.7(3)
C10 C5 C6 C7 -176.57(19)
C4 C5 C6 C13 175.41(19)
C10 C5 C6 C13 -0.5(2)
C5 C6 C7 C8 -1.0(3)
C13 C6 C7 C8 -176.0(2)
C2 O1 C8 C7 -176.8(3)
C2 O1 C8 C9 4.0(4)
C6 C7 C8 O1 -177.0(2)
C6 C7 C8 C9 2.1(3)
C5 C4 C9 O3 177.3(3)
C5 C4 C9 C8 -0.4(4)
C2 O3 C9 C4 178.4(3)
C2 O3 C9 C8 -3.6(4)
O1 C8 C9 C4 177.8(2)
C7 C8 C9 C4 -1.4(4)
O1 C8 C9 O3 -0.3(3)
C7 C8 C9 O3 -179.5(2)
C6 C5 C10 O14 -31.26(19)
C4 C5 C10 O14 153.5(2)
C6 C5 C10 C11 73.66(19)
C4 C5 C10 C11 -101.6(3)
O14 C10 C11 C12 35.07(19)
C5 C10 C11 C12 -71.03(19)
O14 C10 C11 P15 -87.81(16)
C5 C10 C11 P15 166.10(13)
C10 C11 C12 C21 123.83(18)
P15 C11 C12 C21 -113.90(17)
C10 C11 C12 C13 0.66(19)
P15 C11 C12 C13 122.93(15)
C7 C6 C13 O14 -152.4(2)
C5 C6 C13 O14 31.95(18)
C7 C6 C13 C25 -32.4(3)
C5 C6 C13 C25 152.00(17)
C7 C6 C13 C12 104.1(2)
C5 C6 C13 C12 -71.56(19)
C21 C12 C13 O14 -156.28(17)
C11 C12 C13 O14 -36.00(17)
C21 C12 C13 C25 84.2(2)
C11 C12 C13 C25 -155.50(18)
C21 C12 C13 C6 -51.2(2)
C11 C12 C13 C6 69.04(19)
C5 C10 O14 C13 50.29(17)
C11 C10 O14 C13 -60.14(18)
C25 C13 O14 C10 -174.68(17)
C6 C13 O14 C10 -50.27(17)
C12 C13 O14 C10 59.90(17)
C12 C11 P15 O16 -164.57(14)
C10 C11 P15 O16 -48.72(18)
C12 C11 P15 O19B -24.2(5)
C10 C11 P15 O19B 91.7(5)
C12 C11 P15 O17 70.30(19)
C10 C11 P15 O17 -173.85(17)
C12 C11 P15 O19A -43.4(3)
C10 C11 P15 O19A 72.4(3)
O16 P15 O17 C18 39.6(5)
O19B P15 O17 C18 -86.6(8)
O19A P15 O17 C18 -84.1(6)
C11 P15 O17 C18 164.0(5)
C11 C12 C21 O22 -35.9(3)
C13 C12 C21 O22 78.4(3)
C11 C12 C21 O23 141.64(18)
C13 C12 C21 O23 -104.0(2)
O22 C21 O23 C24 -1.0(4)
C12 C21 O23 C24 -178.5(2)
O14 C13 C25 C30 39.5(3)
C6 C13 C25 C30 -75.5(2)
C12 C13 C25 C30 152.9(2)
O14 C13 C25 C26 -142.5(2)
C6 C13 C25 C26 102.5(2)
C12 C13 C25 C26 -29.0(3)
C30 C25 C26 C27 1.2(3)
C13 C25 C26 C27 -176.8(2)
C25 C26 C27 O31 -179.8(2)
C25 C26 C27 C28 -0.8(4)
O31 C27 C28 O33 0.3(4)
C26 C27 C28 O33 -178.8(2)
O31 C27 C28 C29 179.1(2)
C26 C27 C28 C29 -0.1(4)
O33 C28 C29 O35 -0.4(4)
C27 C28 C29 O35 -179.1(2)
O33 C28 C29 C30 179.2(2)
C27 C28 C29 C30 0.5(4)
O35 C29 C30 C25 179.6(2)
C28 C29 C30 C25 0.0(4)
C26 C25 C30 C29 -0.8(4)
C13 C25 C30 C29 177.2(2)
C28 C27 O31 C32 173.4(2)
C26 C27 O31 C32 -7.5(4)
C27 C28 O33 C34 -88.2(3)
C29 C28 O33 C34 93.1(3)
C30 C29 O35 C36 -8.4(5)
C28 C29 O35 C36 171.2(3)
O16 P15 O19A C20A 27.3(10)
O19B P15 O19A C20A 162(4)
O17 P15 O19A C20A 154.5(8)
C11 P15 O19A C20A -97.0(9)
O16 P15 O19B C20B 11.3(15)
O17 P15 O19B C20B 132.2(12)
O19A P15 O19B C20B -40(2)
C11 P15 O19B C20B -125.6(12)

loop_
_platon_squeeze_void_nr
_platon_squeeze_void_average_x
_platon_squeeze_void_average_y
_platon_squeeze_void_average_z
_platon_squeeze_void_volume
_platon_squeeze_void_count_electrons
_platon_squeeze_void_content
1 0.500 0.500 0.000 73 12 ' '
2 0.500 0.000 0.500 73 12 ' '
